data_7251076
loop_
_publ_author_name
'Guo, Benyue'
'Hu, Lu'
'Pang, Siping'

_publ_section_title
;
 A methyl-driven strategy enhances sensitivity through the modulation of
 aromaticity
;
_journal_issue 45
_journal_name_full CrystEngComm
_journal_page_first 7328
_journal_page_last 7332
_journal_paper_doi 10.1039/D5CE00871A
_journal_volume 27
_journal_year 2025
_chemical_formula_moiety 'C6 H6 N2 O4, H2 O'
_chemical_formula_sum 'C6 H8 N2 O5'
_chemical_formula_weight 188.14
_space_group_crystal_system monoclinic
_space_group_IT_number 14
_space_group_name_Hall '-P 2ybc'
_space_group_name_H-M_alt 'P 1 21/c 1'
_atom_sites_solution_hydrogens mixed
_atom_sites_solution_primary dual
_audit_block_doi 10.5517/ccdc.csd.cc2l242x
_audit_creation_date 2024-04-22
_audit_creation_method
;
Olex2 1.5-alpha
(compiled 2024.02.16 svn.r378c4104 for OlexSys, GUI svn.r6928)
;
_audit_update_record
;
2024-09-20 deposited with the CCDC.	2025-09-19 downloaded from the CCDC.
;
_cell_angle_alpha 90
_cell_angle_beta 97.711(5)
_cell_angle_gamma 90
_cell_formula_units_Z 4
_cell_length_a 8.4782(12)
_cell_length_b 14.2395(19)
_cell_length_c 6.3998(10)
_cell_measurement_reflns_used 890
_cell_measurement_temperature 150
_cell_measurement_theta_max 24.906
_cell_measurement_theta_min 2.424
_cell_volume 765.63(19)
_computing_cell_refinement 'SAINT V8.40A (Bruker, 2019)'
_computing_data_reduction 'SAINT V8.40A (Bruker, 2019)'
_computing_molecular_graphics 'Olex2 1.5-alpha (Dolomanov et al., 2009)'
_computing_publication_material 'Olex2 1.5-alpha (Dolomanov et al., 2009)'
_computing_structure_refinement 'SHELXL 2019/3 (Sheldrick, 2015)'
_computing_structure_solution 'SHELXT 2018/2 (Sheldrick, 2018)'
_diffrn_ambient_temperature 150
_diffrn_measured_fraction_theta_full 0.993
_diffrn_measured_fraction_theta_max 0.991
_diffrn_measurement_device_type 'Bruker D8 VENTURE'
_diffrn_measurement_method '\f and \w scans'
_diffrn_radiation_type MoK\a
_diffrn_radiation_wavelength 0.71073
_diffrn_reflns_av_R_equivalents 0
_diffrn_reflns_av_unetI/netI 0.1172
_diffrn_reflns_Laue_measured_fraction_full 0.993
_diffrn_reflns_Laue_measured_fraction_max 0.991
_diffrn_reflns_number 1549
_diffrn_reflns_point_group_measured_fraction_full 0.993
_diffrn_reflns_point_group_measured_fraction_max 0.991
_diffrn_reflns_theta_full 25.242
_diffrn_reflns_theta_max 26.395
_diffrn_reflns_theta_min 2.424
_diffrn_source_current 1.4
_diffrn_source_power 0.07
_diffrn_source_voltage 50.0
_diffrn_standards_number 0
_exptl_absorpt_coefficient_mu 0.144
_exptl_absorpt_correction_T_max 0.7856
_exptl_absorpt_correction_T_min 0.5623
_exptl_absorpt_correction_type multi-scan
_exptl_absorpt_process_details
;
 TWINABS-2012/1 (Bruker,2012) was used for absorption correction.
 
For component 1:
 wR2(int) was 0.1137 before and 0.0629 after correction.
 
For component 2:
 wR2(int) was 0.1197 before and 0.0682 after correction.
 The Ratio of minimum to maximum transmission is 0.63.

Final HKLF 4 output contains 7393 reflections, Rint = 0.0854
 (3347 with I > 3sig(I), Rint = 0.0614)
;
_exptl_crystal_colour colourless
_exptl_crystal_colour_primary colourless
_exptl_crystal_density_diffrn 1.632
_exptl_crystal_description needle
_exptl_crystal_F_000 392
_exptl_crystal_size_max 0.12
_exptl_crystal_size_mid 0.04
_exptl_crystal_size_min 0.02
_refine_diff_density_max 0.484
_refine_diff_density_min -0.420
_refine_diff_density_rms 0.103
_refine_ls_extinction_method none
_refine_ls_goodness_of_fit_ref 1.116
_refine_ls_hydrogen_treatment mixed
_refine_ls_matrix_type full
_refine_ls_number_parameters 131
_refine_ls_number_reflns 1549
_refine_ls_number_restraints 3
_refine_ls_restrained_S_all 1.115
_refine_ls_R_factor_all 0.1573
_refine_ls_R_factor_gt 0.0815
_refine_ls_shift/su_max 0.000
_refine_ls_shift/su_mean 0.000
_refine_ls_structure_factor_coef Fsqd
_refine_ls_weighting_details 'w=1/[\s^2^(Fo^2^)+(0.0932P)^2^+0.9271P] where P=(Fo^2^+2Fc^2^)/3'
_refine_ls_weighting_scheme calc
_refine_ls_wR_factor_gt 0.1895
_refine_ls_wR_factor_ref 0.2216
_reflns_Friedel_coverage 0.000
_reflns_number_gt 872
_reflns_number_total 1549
_reflns_threshold_expression 'I > 2\s(I)'
_cod_data_source_file d5ce00871a2.cif
_cod_data_source_block gby
_cod_depositor_comments 'Adding full bibliography for 7251074--7251079.cif.'
_cod_database_code 7251076
_shelx_shelxl_version_number 2019/3
_shelx_space_group_comment
;
The symmetry employed for this shelxl refinement is uniquely defined
by the following loop, which should always be used as a source of
symmetry information in preference to the above space-group names.
They are only intended as comments.
;
_shelx_estimated_absorpt_t_max 0.997
_shelx_estimated_absorpt_t_min 0.983
_olex2_refinement_description
;
1. Fixed Uiso
 At 1.2 times of:
  All N(H) groups
 At 1.5 times of:
  All C(H,H,H) groups
2. Restrained distances
 O5-H5A = O5-H5B
 0.87 with sigma of 0.02
 O3-H3
 0.87 with sigma of 0.02
3.a Aromatic/amide H refined with riding coordinates:
 N2(H2), N1(H1)
3.b Idealised Me refined as rotating group:
 C6(H6A,H6B,H6C)
;
_olex2_submission_special_instructions 'No special instructions were received'

loop_
_space_group_symop_operation_xyz
'x, y, z'
'-x, y+1/2, -z+1/2'
'-x, -y, -z'
'x, -y-1/2, z-1/2'

loop_
_atom_site_label
_atom_site_type_symbol
_atom_site_fract_x
_atom_site_fract_y
_atom_site_fract_z
_atom_site_U_iso_or_equiv
_atom_site_adp_type
_atom_site_occupancy
_atom_site_site_symmetry_order
_atom_site_calc_flag
_atom_site_refinement_flags_posn
_atom_site_refinement_flags_adp
_atom_site_refinement_flags_occupancy
_atom_site_disorder_assembly
_atom_site_disorder_group
O1 O 0.4655(4) 0.11824(18) 0.2537(5) 0.0306(9) Uani 1 1 d . . . . .
O3 O 0.8560(4) 0.31861(19) 0.3513(6) 0.0334(9) Uani 1 1 d D . . . .
O2 O 0.7163(4) 0.1685(2) 0.3118(6) 0.0330(9) Uani 1 1 d . . . . .
O4 O 0.7974(4) 0.4707(2) 0.3399(6) 0.0396(10) Uani 1 1 d . . . . .
O5 O 0.1205(4) 0.1675(2) 0.1683(8) 0.0466(11) Uani 1 1 d D . . . .
N2 N 0.4709(4) 0.4325(2) 0.2475(6) 0.0242(9) Uani 1 1 d . . . . .
H2 H 0.488788 0.493343 0.251777 0.029 Uiso 1 1 calc R U . . .
N1 N 0.3494(4) 0.2993(2) 0.2164(6) 0.0259(10) Uani 1 1 d . . . . .
H1 H 0.273316 0.256886 0.196877 0.031 Uiso 1 1 calc R U . . .
C4 C 0.7567(6) 0.3886(3) 0.3261(8) 0.0289(12) Uani 1 1 d . . . . .
C3 C 0.5867(5) 0.3640(3) 0.2808(7) 0.0231(10) Uani 1 1 d . . . . .
C2 C 0.5090(5) 0.2803(3) 0.2603(7) 0.0242(11) Uani 1 1 d . . . . .
C5 C 0.3276(5) 0.3925(3) 0.2078(8) 0.0256(11) Uani 1 1 d . . . . .
C1 C 0.5680(6) 0.1815(3) 0.2759(7) 0.0262(11) Uani 1 1 d . . . . .
C6 C 0.1728(6) 0.4408(3) 0.1614(9) 0.0365(13) Uani 1 1 d . . . . .
H6A H 0.142426 0.466885 0.292016 0.055 Uiso 1 1 calc R U . . .
H6B H 0.091658 0.395968 0.100808 0.055 Uiso 1 1 calc R U . . .
H6C H 0.181629 0.491756 0.060617 0.055 Uiso 1 1 calc R U . . .
H5A H 0.052(8) 0.176(6) 0.056(8) 0.11(3) Uiso 1 1 d D . . . .
H5B H 0.158(9) 0.111(2) 0.177(13) 0.11(3) Uiso 1 1 d D . . . .
H3 H 0.809(8) 0.263(3) 0.328(11) 0.09(2) Uiso 1 1 d D . . . .

loop_
_atom_site_aniso_label
_atom_site_aniso_U_11
_atom_site_aniso_U_22
_atom_site_aniso_U_33
_atom_site_aniso_U_23
_atom_site_aniso_U_13
_atom_site_aniso_U_12
O1 0.0353(19) 0.0112(14) 0.045(2) 0.0028(14) 0.0042(16) -0.0004(13)
O3 0.0305(19) 0.0150(15) 0.053(3) 0.0021(15) 0.0003(16) 0.0014(13)
O2 0.031(2) 0.0181(15) 0.049(2) -0.0001(14) 0.0040(16) 0.0032(13)
O4 0.035(2) 0.0145(15) 0.067(3) -0.0007(16) 0.0006(18) -0.0037(13)
O5 0.035(2) 0.0207(17) 0.080(3) -0.0105(19) -0.008(2) 0.0002(15)
N2 0.034(2) 0.0117(15) 0.027(2) -0.0012(16) 0.0058(18) -0.0008(15)
N1 0.030(2) 0.0131(16) 0.034(2) -0.0022(16) 0.0025(18) -0.0026(15)
C4 0.030(3) 0.019(2) 0.037(3) 0.006(2) 0.003(2) -0.0014(18)
C3 0.030(3) 0.0136(18) 0.026(3) 0.0020(18) 0.004(2) 0.0013(17)
C2 0.028(3) 0.016(2) 0.029(3) 0.0016(18) 0.003(2) 0.0006(17)
C5 0.034(3) 0.015(2) 0.028(3) -0.0011(19) 0.007(2) -0.0005(18)
C1 0.040(3) 0.013(2) 0.026(3) -0.0012(18) 0.006(2) 0.0014(19)
C6 0.030(3) 0.019(2) 0.060(4) 0.002(2) 0.004(2) 0.0046(19)

loop_
_atom_type_symbol
_atom_type_description
_atom_type_scat_dispersion_real
_atom_type_scat_dispersion_imag
_atom_type_scat_source
C C 0.0033 0.0016 'International Tables Vol C Tables 4.2.6.8 and 6.1.1.4'
H H 0.0000 0.0000 'International Tables Vol C Tables 4.2.6.8 and 6.1.1.4'
N N 0.0061 0.0033 'International Tables Vol C Tables 4.2.6.8 and 6.1.1.4'
O O 0.0106 0.0060 'International Tables Vol C Tables 4.2.6.8 and 6.1.1.4'

loop_
_geom_angle_atom_site_label_1
_geom_angle_atom_site_label_2
_geom_angle_atom_site_label_3
_geom_angle
_geom_angle_site_symmetry_1
_geom_angle_site_symmetry_3
_geom_angle_publ_flag
C4 O3 H3 113(5) . . ?
H5A O5 H5B 112(7) . . ?
C3 N2 H2 125.1 . . ?
C5 N2 H2 125.1 . . ?
C5 N2 C3 109.8(3) . . ?
C2 N1 H1 125.3 . . ?
C5 N1 H1 125.3 . . ?
C5 N1 C2 109.3(4) . . ?
O3 C4 C3 116.2(4) . . ?
O4 C4 O3 123.6(4) . . ?
O4 C4 C3 120.2(4) . . ?
N2 C3 C4 121.3(4) . . ?
C2 C3 N2 106.2(4) . . ?
C2 C3 C4 132.5(4) . . ?
N1 C2 C1 120.8(4) . . ?
C3 C2 N1 107.4(3) . . ?
C3 C2 C1 131.8(4) . . ?
N2 C5 N1 107.3(4) . . ?
N2 C5 C6 126.9(4) . . ?
N1 C5 C6 125.8(4) . . ?
O1 C1 O2 125.2(4) . . ?
O1 C1 C2 116.9(4) . . ?
O2 C1 C2 117.9(4) . . ?
C5 C6 H6A 109.5 . . ?
C5 C6 H6B 109.5 . . ?
C5 C6 H6C 109.5 . . ?
H6A C6 H6B 109.5 . . ?
H6A C6 H6C 109.5 . . ?
H6B C6 H6C 109.5 . . ?

loop_
_geom_bond_atom_site_label_1
_geom_bond_atom_site_label_2
_geom_bond_distance
_geom_bond_site_symmetry_2
_geom_bond_publ_flag
O1 C1 1.246(5) . ?
O3 C4 1.301(5) . ?
O3 H3 0.88(2) . ?
O2 C1 1.262(6) . ?
O4 C4 1.219(5) . ?
O5 H5A 0.87(2) . ?
O5 H5B 0.87(2) . ?
N2 H2 0.8800 . ?
N2 C3 1.380(5) . ?
N2 C5 1.335(6) . ?
N1 H1 0.8800 . ?
N1 C2 1.371(6) . ?
N1 C5 1.340(5) . ?
C4 C3 1.474(7) . ?
C3 C2 1.360(6) . ?
C2 C1 1.491(5) . ?
C5 C6 1.477(6) . ?
C6 H6A 0.9800 . ?
C6 H6B 0.9800 . ?
C6 H6C 0.9800 . ?

loop_
_geom_torsion_atom_site_label_1
_geom_torsion_atom_site_label_2
_geom_torsion_atom_site_label_3
_geom_torsion_atom_site_label_4
_geom_torsion
_geom_torsion_site_symmetry_1
_geom_torsion_site_symmetry_2
_geom_torsion_site_symmetry_3
_geom_torsion_site_symmetry_4
_geom_torsion_publ_flag
O3 C4 C3 N2 -178.9(4) . . . . ?
O3 C4 C3 C2 0.5(8) . . . . ?
O4 C4 C3 N2 1.8(7) . . . . ?
O4 C4 C3 C2 -178.9(5) . . . . ?
N2 C3 C2 N1 -0.2(5) . . . . ?
N2 C3 C2 C1 179.2(5) . . . . ?
N1 C2 C1 O1 -2.2(7) . . . . ?
N1 C2 C1 O2 178.4(4) . . . . ?
C4 C3 C2 N1 -179.6(5) . . . . ?
C4 C3 C2 C1 -0.2(9) . . . . ?
C3 N2 C5 N1 0.4(5) . . . . ?
C3 N2 C5 C6 -179.2(5) . . . . ?
C3 C2 C1 O1 178.4(5) . . . . ?
C3 C2 C1 O2 -1.0(8) . . . . ?
C2 N1 C5 N2 -0.5(5) . . . . ?
C2 N1 C5 C6 179.1(5) . . . . ?
C5 N2 C3 C4 179.4(4) . . . . ?
C5 N2 C3 C2 -0.1(5) . . . . ?
C5 N1 C2 C3 0.5(5) . . . . ?
C5 N1 C2 C1 -179.1(4) . . . . ?
